data_4311152
loop_
_publ_author_name
'Banu Kesanli'
'James Fettinger'
'Brian Scott'
'Bryan Eichhorn'

_publ_section_title
;
 Gas Phase, Solution, and Solid State Alkali Ion Binding by the [NbE8]3-
 (E = As, Sb) Complexes: Synthesis, Structure, and Spectroscopy
;
_journal_name_full 'Inorganic Chemistry'
_journal_page_first 3840
_journal_page_last 3846
_journal_paper_doi 10.1021/ic035397x
_journal_volume 43
_journal_year 2004
_chemical_formula_sum 'C56 H116 As8 K3 N8 Nb O18'
_chemical_formula_weight 1999.14
_chemical_name_systematic
;
  ?
;
_space_group_IT_number 14
_symmetry_cell_setting monoclinic
_symmetry_space_group_name_Hall '-P 2yn'
_symmetry_space_group_name_H-M 'P 1 21/n 1'
_atom_sites_solution_hydrogens geom
_atom_sites_solution_primary direct
_atom_sites_solution_secondary difmap
_audit_creation_method SHELXL-97
_cell_angle_alpha 90.00
_cell_angle_beta 91.01
_cell_angle_gamma 90.00
_cell_formula_units_Z 4
_cell_length_a 18.243(4)
_cell_length_b 23.090(4)
_cell_length_c 19.265(4)
_cell_measurement_temperature 193(2)
_cell_volume 8114(3)
_computing_cell_refinement 'XSCANS 2.10 b (Siemens)'
_computing_data_collection 'XSCANS 2.10 b (Siemens)'
_computing_data_reduction 'XSCANS 2.10 b (Siemens)'
_computing_molecular_graphics 'SHELXTL PC 4.2/360 (Siemens)'
_computing_publication_material 'SHELXTL PC 4.2/360 (Siemens)'
_computing_structure_refinement 'SHELXL-93 (Sheldrick, 1993)'
_computing_structure_solution 'SHELXS-86 (Sheldrick, 1990)'
_diffrn_ambient_temperature 193(2)
_diffrn_measured_fraction_theta_full 0.987
_diffrn_measured_fraction_theta_max 0.987
_diffrn_measurement_device_type 'Siemens P4'
_diffrn_measurement_method '\w scans'
_diffrn_radiation_monochromator graphite
_diffrn_radiation_source 'fine-focus sealed tube'
_diffrn_radiation_type MoK\a
_diffrn_radiation_wavelength 0.71073
_diffrn_reflns_av_R_equivalents 0.0567
_diffrn_reflns_av_sigmaI/netI 0.1084
_diffrn_reflns_limit_h_max 19
_diffrn_reflns_limit_h_min -19
_diffrn_reflns_limit_k_max 1
_diffrn_reflns_limit_k_min -24
_diffrn_reflns_limit_l_max 20
_diffrn_reflns_limit_l_min -1
_diffrn_reflns_number 13549
_diffrn_reflns_theta_full 22.50
_diffrn_reflns_theta_max 22.50
_diffrn_reflns_theta_min 2.53
_diffrn_standards_decay_% '< 2'
_diffrn_standards_interval_count 97
_diffrn_standards_number 3
_exptl_absorpt_coefficient_mu 3.604
_exptl_absorpt_correction_T_max 0.4429
_exptl_absorpt_correction_T_min 0.2939
_exptl_absorpt_correction_type empirical
_exptl_crystal_colour red
_exptl_crystal_density_diffrn 1.637
_exptl_crystal_density_method 'not measured'
_exptl_crystal_description block
_exptl_crystal_F_000 4056
_exptl_crystal_size_max 0.45
_exptl_crystal_size_mid 0.33
_exptl_crystal_size_min 0.27
_refine_diff_density_max 0.653
_refine_diff_density_min -0.565
_refine_diff_density_rms 0.107
_refine_ls_extinction_method none
_refine_ls_goodness_of_fit_ref 0.981
_refine_ls_hydrogen_treatment fixed
_refine_ls_matrix_type full
_refine_ls_number_parameters 841
_refine_ls_number_reflns 10482
_refine_ls_number_restraints 0
_refine_ls_restrained_S_all 0.981
_refine_ls_R_factor_all 0.1138
_refine_ls_R_factor_gt 0.0509
_refine_ls_shift/su_max 0.002
_refine_ls_shift/su_mean 0.000
_refine_ls_structure_factor_coef Fsqd
_refine_ls_weighting_details 'calc w=1/[\s^2^(Fo^2^)+(0.0393P)^2^+4.8089P] where P=(Fo^2^+2Fc^2^)/3'
_refine_ls_weighting_scheme calc
_refine_ls_wR_factor_gt 0.0903
_refine_ls_wR_factor_ref 0.1098
_reflns_number_gt 6310
_reflns_number_total 10482
_reflns_threshold_expression >2sigma(I)
_cod_data_source_file ic035397xsi20031208_113328_1.cif
_cod_data_source_block NbAs8
_cod_original_sg_symbol_H-M 'P 21/n'
_cod_database_code 4311152

loop_
_symmetry_equiv_pos_as_xyz
'x, y, z'
'-x+1/2, y+1/2, -z+1/2'
'-x, -y, -z'
'x-1/2, -y-1/2, z-1/2'

loop_
_atom_site_label
_atom_site_type_symbol
_atom_site_fract_x
_atom_site_fract_y
_atom_site_fract_z
_atom_site_U_iso_or_equiv
_atom_site_adp_type
_atom_site_occupancy
_atom_site_symmetry_multiplicity
_atom_site_calc_flag
_atom_site_refinement_flags
_atom_site_disorder_assembly
_atom_site_disorder_group
Nb Nb 0.08515(4) 0.76108(3) 0.75512(4) 0.0226(2) Uani 1 1 d . . .
As1 As -0.05052(5) 0.79410(4) 0.72772(5) 0.0426(3) Uani 1 1 d . . .
As2 As 0.15446(5) 0.66285(4) 0.77591(5) 0.0454(3) Uani 1 1 d . . .
As3 As 0.04207(5) 0.66120(4) 0.70502(6) 0.0460(3) Uani 1 1 d . . .
As4 As 0.21291(5) 0.73535(4) 0.70237(5) 0.0381(3) Uani 1 1 d . . .
As5 As -0.03294(5) 0.70499(4) 0.79452(5) 0.0410(3) Uani 1 1 d . . .
As6 As 0.21034(5) 0.80910(4) 0.79395(5) 0.0393(3) Uani 1 1 d . . .
As7 As 0.02204(5) 0.85054(4) 0.81185(5) 0.0384(3) Uani 1 1 d . . .
As8 As 0.12133(6) 0.86941(4) 0.73118(5) 0.0448(3) Uani 1 1 d . . .
K1 K 0.06125(10) 0.60839(8) 1.11550(10) 0.0339(5) Uani 1 1 d . . .
K2 K -0.07004(10) 1.12935(8) 0.64671(9) 0.0310(5) Uani 1 1 d . . .
K3 K 0.26226(10) 0.99921(8) 1.04223(10) 0.0310(5) Uani 1 1 d . . .
N1 N -0.0654(4) 0.5844(4) 1.2035(4) 0.045(2) Uani 1 1 d . . .
N2 N 0.1903(4) 0.6333(3) 1.0272(4) 0.0357(19) Uani 1 1 d . . .
N3 N -0.0465(3) 1.1285(3) 0.8031(3) 0.0283(17) Uani 1 1 d . . .
N4 N -0.0963(4) 1.1347(3) 0.4940(3) 0.040(2) Uani 1 1 d . . .
N5 N 0.3591(4) 0.8930(3) 1.0325(4) 0.0370(19) Uani 1 1 d . . .
N6 N 0.1666(4) 1.1067(3) 1.0500(3) 0.0278(17) Uani 1 1 d . . .
NS1 N 0.3021 0.5767 0.6844 0.073(3) Uani 1 1 d . . .
HS1B H 0.3508 0.5786 0.6840 0.080 Uiso 1 1 d . . .
HS1C H 0.2842 0.6100 0.7002 0.080 Uiso 1 1 d . . .
NS2 N 0.2934 0.5120 0.8382 0.201(10) Uani 1 1 d . . .
HS2B H 0.3082 0.4787 0.8199 0.080 Uiso 1 1 d . . .
HS2C H 0.2449 0.5148 0.8338 0.080 Uiso 1 1 d . . .
O1 O 0.1948(3) 0.6479(2) 1.1800(3) 0.0365(15) Uani 1 1 d . . .
O2 O 0.0536(4) 0.7007(3) 1.0219(3) 0.0582(19) Uani 1 1 d . . .
O3 O -0.0779(4) 0.6536(3) 1.0766(4) 0.058(2) Uani 1 1 d . . .
O4 O 0.0612(3) 0.6506(3) 1.2544(3) 0.0444(17) Uani 1 1 d . . .
O5 O 0.0230(4) 0.4930(3) 1.1397(3) 0.0498(18) Uani 1 1 d . . .
O6 O 0.1211(3) 0.5172(3) 1.0343(3) 0.0463(17) Uani 1 1 d . . .
O7 O -0.1794(3) 1.1741(2) 0.7346(3) 0.0345(15) Uani 1 1 d . . .
O8 O -0.2129(3) 1.1611(2) 0.5918(3) 0.0423(16) Uani 1 1 d . . .
O9 O 0.0583(3) 1.1767(2) 0.7044(3) 0.0421(16) Uani 1 1 d . . .
O10 O -0.0682(3) 1.0251(2) 0.5718(3) 0.0373(16) Uani 1 1 d . . .
O11 O -0.0651(3) 1.0235(2) 0.7195(3) 0.0360(15) Uani 1 1 d . . .
O12 O 0.0276(3) 1.1946(3) 0.5633(3) 0.0461(17) Uani 1 1 d . . .
O13 O 0.1163(3) 0.9933(3) 0.9944(3) 0.0340(15) Uani 1 1 d . . .
O14 O 0.3135(3) 0.9460(2) 1.1657(3) 0.0357(15) Uani 1 1 d . . .
O15 O 0.2125(3) 0.9005(2) 0.9764(3) 0.0427(17) Uani 1 1 d . . .
O16 O 0.3970(3) 1.0054(3) 0.9710(3) 0.0467(17) Uani 1 1 d . . .
O17 O 0.2414(3) 1.0537(2) 1.1711(3) 0.0323(15) Uani 1 1 d . . .
O18 O 0.2939(3) 1.0986(2) 0.9658(3) 0.0376(16) Uani 1 1 d . . .
C1 C -0.1330(5) 0.6520(5) 1.1279(6) 0.067(3) Uani 1 1 d . . .
H1A H -0.1806 0.6584 1.1061 0.081 Uiso 1 1 calc R . .
H1B H -0.1244 0.6829 1.1613 0.081 Uiso 1 1 calc R . .
C2 C -0.0712(7) 0.7103(5) 1.0503(7) 0.090(4) Uani 1 1 d . . .
H2A H -0.1185 0.7230 1.0323 0.108 Uiso 1 1 calc R . .
H2B H -0.0570 0.7361 1.0879 0.108 Uiso 1 1 calc R . .
C3 C -0.0483(6) 0.4830(5) 1.1671(6) 0.075(4) Uani 1 1 d . . .
H3A H -0.0515 0.4434 1.1837 0.091 Uiso 1 1 calc R . .
H3B H -0.0851 0.4882 1.1307 0.091 Uiso 1 1 calc R . .
C4 C 0.0102(5) 0.6255(5) 1.3006(5) 0.062(3) Uani 1 1 d . . .
H4A H 0.0070 0.6490 1.3422 0.074 Uiso 1 1 calc R . .
H4B H 0.0266 0.5871 1.3141 0.074 Uiso 1 1 calc R . .
C5 C -0.1329(6) 0.5964(5) 1.1638(6) 0.070(3) Uani 1 1 d . . .
H5A H -0.1404 0.5659 1.1298 0.084 Uiso 1 1 calc R . .
H5B H -0.1739 0.5954 1.1952 0.084 Uiso 1 1 calc R . .
C6 C 0.1979(5) 0.5854(4) 0.9777(5) 0.049(3) Uani 1 1 d . . .
H6A H 0.2453 0.5884 0.9560 0.059 Uiso 1 1 calc R . .
H6B H 0.1607 0.5895 0.9415 0.059 Uiso 1 1 calc R . .
C7 C -0.0630(6) 0.5241(5) 1.2256(6) 0.071(4) Uani 1 1 d . . .
H7A H -0.1094 0.5141 1.2463 0.085 Uiso 1 1 calc R . .
H7B H -0.0249 0.5196 1.2610 0.085 Uiso 1 1 calc R . .
C8 C -0.0642(5) 0.6217(5) 1.2653(5) 0.062(3) Uani 1 1 d . . .
H8A H -0.0992 0.6070 1.2982 0.074 Uiso 1 1 calc R . .
H8B H -0.0797 0.6604 1.2518 0.074 Uiso 1 1 calc R . .
C9 C 0.1913(6) 0.5268(4) 1.0088(5) 0.052(3) Uani 1 1 d . . .
H9A H 0.2020 0.4978 0.9739 0.062 Uiso 1 1 calc R . .
H9B H 0.2271 0.5227 1.0463 0.062 Uiso 1 1 calc R . .
C10 C 0.1773(5) 0.6884(4) 0.9908(5) 0.049(3) Uani 1 1 d . . .
H10A H 0.2100 0.6906 0.9517 0.059 Uiso 1 1 calc R . .
H10B H 0.1900 0.7199 1.0221 0.059 Uiso 1 1 calc R . .
C11 C 0.0401(6) 0.4517(4) 1.0883(5) 0.061(3) Uani 1 1 d . . .
H11A H 0.0058 0.4552 1.0494 0.073 Uiso 1 1 calc R . .
H11B H 0.0358 0.4130 1.1073 0.073 Uiso 1 1 calc R . .
C12 C 0.1015(5) 0.6969(4) 0.9652(5) 0.050(3) Uani 1 1 d . . .
H12A H 0.0985 0.7322 0.9380 0.060 Uiso 1 1 calc R . .
H12B H 0.0871 0.6648 0.9356 0.060 Uiso 1 1 calc R . .
C13 C 0.1822(5) 0.6840(4) 1.2386(5) 0.047(3) Uani 1 1 d . . .
H13A H 0.1623 0.7208 1.2229 0.056 Uiso 1 1 calc R . .
H13B H 0.2284 0.6916 1.2625 0.056 Uiso 1 1 calc R . .
C14 C -0.0199(7) 0.7143(5) 0.9980(6) 0.094(5) Uani 1 1 d . . .
H14A H -0.0206 0.7533 0.9793 0.113 Uiso 1 1 calc R . .
H14B H -0.0337 0.6880 0.9607 0.113 Uiso 1 1 calc R . .
C15 C 0.1307(5) 0.6569(4) 1.2873(4) 0.042(3) Uani 1 1 d . . .
H15A H 0.1492 0.6193 1.3016 0.050 Uiso 1 1 calc R . .
H15B H 0.1264 0.6809 1.3284 0.050 Uiso 1 1 calc R . .
C16 C 0.2553(5) 0.6358(5) 1.0726(5) 0.055(3) Uani 1 1 d . . .
H16A H 0.2960 0.6508 1.0462 0.066 Uiso 1 1 calc R . .
H16B H 0.2679 0.5968 1.0871 0.066 Uiso 1 1 calc R . .
C17 C 0.1146(6) 0.4610(4) 1.0645(5) 0.054(3) Uani 1 1 d . . .
H17A H 0.1488 0.4573 1.1033 0.064 Uiso 1 1 calc R . .
H17B H 0.1267 0.4317 1.0304 0.064 Uiso 1 1 calc R . .
C18 C 0.2466(5) 0.6725(4) 1.1360(5) 0.048(3) Uani 1 1 d . . .
H18A H 0.2934 0.6758 1.1604 0.058 Uiso 1 1 calc R . .
H18B H 0.2309 0.7110 1.1224 0.058 Uiso 1 1 calc R . .
C19 C 0.0999(5) 1.1923(4) 0.5914(5) 0.053(3) Uani 1 1 d . . .
H19A H 0.1325 1.2150 0.5630 0.064 Uiso 1 1 calc R . .
H19B H 0.1172 1.1525 0.5919 0.064 Uiso 1 1 calc R . .
C20 C -0.0472(5) 0.9742(4) 0.6776(4) 0.044(3) Uani 1 1 d . . .
H20A H -0.0580 0.9386 0.7021 0.053 Uiso 1 1 calc R . .
H20B H 0.0045 0.9745 0.6665 0.053 Uiso 1 1 calc R . .
C21 C -0.0929(5) 0.9787(4) 0.6133(5) 0.046(3) Uani 1 1 d . . .
H21A H -0.0901 0.9428 0.5874 0.055 Uiso 1 1 calc R . .
H21B H -0.1436 0.9851 0.6254 0.055 Uiso 1 1 calc R . .
C22 C -0.2529(5) 1.1700(4) 0.7086(5) 0.043(3) Uani 1 1 d . . .
H22A H -0.2856 1.1910 0.7387 0.052 Uiso 1 1 calc R . .
H22B H -0.2682 1.1298 0.7071 0.052 Uiso 1 1 calc R . .
C23 C -0.0505(6) 1.1806(5) 0.4649(5) 0.068(3) Uani 1 1 d . . .
H23A H -0.0730 1.2177 0.4749 0.082 Uiso 1 1 calc R . .
H23B H -0.0502 1.1761 0.4148 0.082 Uiso 1 1 calc R . .
C24 C -0.1032(5) 1.0267(4) 0.5060(5) 0.050(3) Uani 1 1 d . . .
H24A H -0.1557 1.0304 0.5113 0.059 Uiso 1 1 calc R . .
H24B H -0.0936 0.9911 0.4810 0.059 Uiso 1 1 calc R . .
C25 C 0.0264(6) 1.1816(5) 0.4912(5) 0.064(3) Uani 1 1 d . . .
H25A H 0.0491 1.1442 0.4836 0.077 Uiso 1 1 calc R . .
H25B H 0.0540 1.2106 0.4663 0.077 Uiso 1 1 calc R . .
C26 C -0.2558(5) 1.1954(4) 0.6374(5) 0.043(3) Uani 1 1 d . . .
H26A H -0.3063 1.1966 0.6205 0.051 Uiso 1 1 calc R . .
H26B H -0.2372 1.2347 0.6386 0.051 Uiso 1 1 calc R . .
C27 C -0.0242(5) 1.0243(4) 0.7834(4) 0.036(2) Uani 1 1 d . . .
H27A H 0.0268 1.0333 0.7749 0.043 Uiso 1 1 calc R . .
H27B H -0.0266 0.9868 0.8058 0.043 Uiso 1 1 calc R . .
C28 C -0.0567(5) 1.0694(3) 0.8287(4) 0.036(2) Uani 1 1 d . . .
H28A H -0.1088 1.0619 0.8326 0.043 Uiso 1 1 calc R . .
H28B H -0.0348 1.0663 0.8747 0.043 Uiso 1 1 calc R . .
C29 C -0.0983(4) 1.1686(4) 0.8322(4) 0.034(2) Uani 1 1 d . . .
H29A H -0.0828 1.2078 0.8214 0.041 Uiso 1 1 calc R . .
H29B H -0.0971 1.1645 0.8823 0.041 Uiso 1 1 calc R . .
C30 C -0.1757(4) 1.1606(4) 0.8064(4) 0.033(2) Uani 1 1 d . . .
H30A H -0.1910 1.1209 0.8138 0.040 Uiso 1 1 calc R . .
H30B H -0.2082 1.1859 0.8318 0.040 Uiso 1 1 calc R . .
C31 C -0.1732(5) 1.1455(4) 0.4769(4) 0.050(3) Uani 1 1 d . . .
H31A H -0.1995 1.1090 0.4776 0.060 Uiso 1 1 calc R . .
H31B H -0.1767 1.1608 0.4300 0.060 Uiso 1 1 calc R . .
C32 C 0.0570(5) 1.1955(4) 0.7750(4) 0.039(2) Uani 1 1 d . . .
H32A H 0.0252 1.2290 0.7792 0.047 Uiso 1 1 calc R . .
H32B H 0.1059 1.2065 0.7905 0.047 Uiso 1 1 calc R . .
C33 C 0.0292(5) 1.1471(4) 0.8190(4) 0.036(2) Uani 1 1 d . . .
H33A H 0.0615 1.1140 0.8138 0.044 Uiso 1 1 calc R . .
H33B H 0.0321 1.1590 0.8672 0.044 Uiso 1 1 calc R . .
C34 C -0.2098(6) 1.1872(5) 0.5254(5) 0.066(3) Uani 1 1 d . . .
H34A H -0.1821 1.2230 0.5281 0.080 Uiso 1 1 calc R . .
H34B H -0.2588 1.1961 0.5084 0.080 Uiso 1 1 calc R . .
C35 C 0.0999(5) 1.2156(4) 0.6635(5) 0.047(3) Uani 1 1 d . . .
H35A H 0.1497 1.2185 0.6817 0.057 Uiso 1 1 calc R . .
H35B H 0.0780 1.2539 0.6640 0.057 Uiso 1 1 calc R . .
C36 C -0.0747(5) 1.0772(4) 0.4661(4) 0.049(3) Uani 1 1 d . . .
H36A H -0.0216 1.0751 0.4658 0.059 Uiso 1 1 calc R . .
H36B H -0.0922 1.0743 0.4184 0.059 Uiso 1 1 calc R . .
C37 C 0.2436(5) 0.8461(4) 0.9911(5) 0.044(3) Uani 1 1 d . . .
H37A H 0.2243 0.8174 0.9589 0.053 Uiso 1 1 calc R . .
H37B H 0.2314 0.8343 1.0378 0.053 Uiso 1 1 calc R . .
C38 C 0.1868(4) 1.1490(4) 0.9972(4) 0.038(2) Uani 1 1 d . . .
H38A H 0.1683 1.1868 1.0104 0.045 Uiso 1 1 calc R . .
H38B H 0.1634 1.1385 0.9534 0.045 Uiso 1 1 calc R . .
C39 C 0.3785(5) 0.9114(4) 1.1596(5) 0.046(3) Uani 1 1 d . . .
H39A H 0.3893 0.8918 1.2031 0.055 Uiso 1 1 calc R . .
H39B H 0.4199 0.9358 1.1484 0.055 Uiso 1 1 calc R . .
C40 C 0.1765(5) 1.1324(4) 1.1196(4) 0.037(2) Uani 1 1 d . . .
H40A H 0.1371 1.1597 1.1272 0.044 Uiso 1 1 calc R . .
H40B H 0.2222 1.1539 1.1208 0.044 Uiso 1 1 calc R . .
C41 C 0.1777(4) 1.0892(3) 1.1782(4) 0.033(2) Uani 1 1 d . . .
H41A H 0.1795 1.1093 1.2225 0.040 Uiso 1 1 calc R . .
H41B H 0.1339 1.0655 1.1763 0.040 Uiso 1 1 calc R . .
C42 C 0.0811(5) 1.0471(4) 0.9782(4) 0.040(2) Uani 1 1 d . . .
H42A H 0.0292 1.0407 0.9692 0.049 Uiso 1 1 calc R . .
H42B H 0.1022 1.0638 0.9369 0.049 Uiso 1 1 calc R . .
C43 C 0.2526(5) 1.0185(4) 1.2313(4) 0.037(2) Uani 1 1 d . . .
H43A H 0.2115 0.9922 1.2366 0.045 Uiso 1 1 calc R . .
H43B H 0.2562 1.0427 1.2724 0.045 Uiso 1 1 calc R . .
C44 C 0.0912(4) 1.0874(4) 1.0382(4) 0.038(2) Uani 1 1 d . . .
H44A H 0.0604 1.1212 1.0306 0.045 Uiso 1 1 calc R . .
H44B H 0.0745 1.0683 1.0799 0.045 Uiso 1 1 calc R . .
C45 C 0.1111(5) 0.9550(4) 0.9367(4) 0.035(2) Uani 1 1 d . . .
H45A H 0.1402 0.9697 0.8989 0.043 Uiso 1 1 calc R . .
H45B H 0.0605 0.9523 0.9206 0.043 Uiso 1 1 calc R . .
C46 C 0.1381(5) 0.8969(4) 0.9578(5) 0.040(2) Uani 1 1 d . . .
H46A H 0.1103 0.8829 0.9969 0.048 Uiso 1 1 calc R . .
H46B H 0.1315 0.8698 0.9197 0.048 Uiso 1 1 calc R . .
C47 C 0.2677(5) 1.1532(4) 0.9872(5) 0.045(3) Uani 1 1 d . . .
H47A H 0.2782 1.1822 0.9523 0.054 Uiso 1 1 calc R . .
H47B H 0.2919 1.1646 1.0304 0.054 Uiso 1 1 calc R . .
C48 C 0.4315(5) 0.9110(5) 1.0086(5) 0.059(3) Uani 1 1 d . . .
H48A H 0.4589 0.8770 0.9952 0.070 Uiso 1 1 calc R . .
H48B H 0.4579 0.9295 1.0467 0.070 Uiso 1 1 calc R . .
C49 C 0.3212(5) 0.9852(4) 1.2228(4) 0.039(2) Uani 1 1 d . . .
H49A H 0.3615 1.0116 1.2145 0.047 Uiso 1 1 calc R . .
H49B H 0.3323 0.9637 1.2649 0.047 Uiso 1 1 calc R . .
C50 C 0.4273(5) 0.9516(4) 0.9490(5) 0.059(3) Uani 1 1 d . . .
H50A H 0.4759 0.9578 0.9308 0.070 Uiso 1 1 calc R . .
H50B H 0.3967 0.9351 0.9123 0.070 Uiso 1 1 calc R . .
C51 C 0.3654(5) 0.8677(4) 1.1027(5) 0.048(3) Uani 1 1 d . . .
H51A H 0.4055 0.8400 1.1035 0.058 Uiso 1 1 calc R . .
H51B H 0.3207 0.8466 1.1123 0.058 Uiso 1 1 calc R . .
C52 C 0.3877(5) 1.0449(5) 0.9134(5) 0.055(3) Uani 1 1 d . . .
H52A H 0.3508 1.0301 0.8813 0.066 Uiso 1 1 calc R . .
H52B H 0.4335 1.0485 0.8888 0.066 Uiso 1 1 calc R . .
C53 C 0.3653(5) 1.1015(4) 0.9396(5) 0.053(3) Uani 1 1 d . . .
H53A H 0.3991 1.1139 0.9761 0.064 Uiso 1 1 calc R . .
H53B H 0.3668 1.1298 0.9024 0.064 Uiso 1 1 calc R . .
C54 C 0.3259(5) 0.8505(4) 0.9845(5) 0.055(3) Uani 1 1 d . . .
H54A H 0.3475 0.8128 0.9934 0.066 Uiso 1 1 calc R . .
H54B H 0.3372 0.8614 0.9373 0.066 Uiso 1 1 calc R . .
CS1 C 0.3232(11) 0.5512(7) 0.8113(10) 0.166(9) Uani 1 1 d . . .
HS1D H 0.3762 0.5482 0.8117 0.199 Uiso 1 1 calc R . .
HS1E H 0.3076 0.5890 0.8276 0.199 Uiso 1 1 calc R . .
CS2 C 0.2798(6) 0.5291(5) 0.7298(5) 0.066(3) Uani 1 1 d . . .
HS2D H 0.2985 0.4922 0.7139 0.079 Uiso 1 1 calc R . .
HS2E H 0.2269 0.5269 0.7335 0.079 Uiso 1 1 calc R . .

loop_
_atom_site_aniso_label
_atom_site_aniso_U_11
_atom_site_aniso_U_22
_atom_site_aniso_U_33
_atom_site_aniso_U_23
_atom_site_aniso_U_13
_atom_site_aniso_U_12
Nb 0.0214(4) 0.0253(4) 0.0212(4) -0.0028(4) -0.0004(3) 0.0015(4)
As1 0.0313(5) 0.0579(7) 0.0380(6) -0.0127(5) -0.0123(5) 0.0151(5)
As2 0.0418(6) 0.0347(6) 0.0600(7) 0.0043(5) 0.0075(6) 0.0128(5)
As3 0.0365(6) 0.0419(6) 0.0599(7) -0.0267(6) 0.0106(5) -0.0091(5)
As4 0.0279(5) 0.0488(6) 0.0379(6) -0.0091(5) 0.0080(5) -0.0007(5)
As5 0.0307(5) 0.0481(6) 0.0445(6) -0.0096(5) 0.0104(5) -0.0101(5)
As6 0.0306(5) 0.0501(6) 0.0372(6) -0.0097(5) -0.0031(5) -0.0080(5)
As7 0.0391(6) 0.0368(6) 0.0392(6) -0.0141(5) -0.0048(5) 0.0100(5)
As8 0.0602(7) 0.0308(6) 0.0435(6) 0.0053(5) -0.0006(6) -0.0060(5)
K1 0.0356(12) 0.0304(11) 0.0357(12) 0.0001(10) -0.0029(10) 0.0007(10)
K2 0.0326(11) 0.0302(11) 0.0303(11) -0.0007(9) -0.0017(9) -0.0002(9)
K3 0.0296(11) 0.0319(11) 0.0315(12) 0.0005(10) -0.0025(9) -0.0007(9)
N1 0.035(5) 0.065(6) 0.035(5) 0.001(5) -0.002(4) -0.004(4)
N2 0.027(4) 0.042(5) 0.038(5) -0.002(4) -0.001(4) 0.002(4)
N3 0.028(4) 0.024(4) 0.033(4) 0.007(4) -0.004(4) -0.004(4)
N4 0.042(5) 0.057(5) 0.022(4) 0.002(4) -0.012(4) 0.006(4)
N5 0.032(5) 0.038(5) 0.041(5) -0.005(4) -0.001(4) 0.009(4)
N6 0.030(4) 0.026(4) 0.027(4) 0.005(4) 0.004(4) -0.003(3)
NS1 0.037(5) 0.077(7) 0.105(8) -0.013(6) 0.010(5) 0.007(5)
NS2 0.090(11) 0.212(18) 0.30(2) -0.185(18) -0.005(13) 0.044(12)
O1 0.044(4) 0.030(4) 0.035(4) -0.002(3) -0.011(3) -0.001(3)
O2 0.057(5) 0.064(5) 0.054(4) 0.022(4) 0.012(4) 0.022(4)
O3 0.043(4) 0.038(4) 0.091(6) 0.023(4) -0.016(4) -0.002(3)
O4 0.039(4) 0.054(4) 0.039(4) -0.001(3) -0.012(4) 0.006(3)
O5 0.061(5) 0.040(4) 0.049(4) -0.002(4) 0.008(4) -0.014(4)
O6 0.046(4) 0.039(4) 0.054(4) -0.004(4) 0.004(4) 0.005(3)
O7 0.030(4) 0.043(4) 0.030(4) -0.004(3) -0.005(3) 0.002(3)
O8 0.038(4) 0.052(4) 0.037(4) 0.003(3) -0.009(3) 0.015(3)
O9 0.045(4) 0.042(4) 0.039(4) 0.007(3) -0.003(3) -0.011(3)
O10 0.039(4) 0.039(4) 0.033(4) -0.008(3) -0.001(3) -0.002(3)
O11 0.042(4) 0.027(3) 0.039(4) 0.000(3) 0.004(3) 0.007(3)
O12 0.045(4) 0.055(4) 0.038(4) -0.004(3) 0.006(3) -0.010(4)
O13 0.035(4) 0.042(4) 0.025(3) -0.007(3) -0.006(3) 0.003(3)
O14 0.046(4) 0.026(3) 0.034(4) -0.006(3) -0.012(3) 0.007(3)
O15 0.043(4) 0.031(4) 0.054(4) -0.004(3) -0.013(4) 0.000(3)
O16 0.048(4) 0.051(4) 0.041(4) 0.002(4) 0.009(3) 0.011(4)
O17 0.035(4) 0.040(4) 0.021(3) -0.003(3) 0.000(3) 0.001(3)
O18 0.027(4) 0.045(4) 0.042(4) 0.012(3) 0.016(3) -0.003(3)
C1 0.029(6) 0.103(10) 0.069(8) -0.018(8) -0.013(6) 0.010(7)
C2 0.083(10) 0.073(9) 0.113(12) 0.016(9) -0.029(9) 0.020(8)
C3 0.087(10) 0.056(8) 0.084(9) 0.031(7) 0.002(8) -0.022(7)
C4 0.053(7) 0.088(9) 0.045(7) -0.018(7) 0.009(6) 0.004(7)
C5 0.062(8) 0.071(9) 0.078(9) -0.007(7) 0.009(7) -0.008(7)
C6 0.046(7) 0.060(7) 0.040(6) -0.004(6) 0.007(5) -0.001(6)
C7 0.075(9) 0.076(9) 0.062(8) 0.009(7) 0.016(7) -0.020(7)
C8 0.043(7) 0.098(9) 0.044(7) 0.001(7) -0.004(6) 0.014(6)
C9 0.059(8) 0.058(7) 0.039(6) -0.023(6) 0.015(6) 0.007(6)
C10 0.050(7) 0.047(7) 0.049(7) 0.012(6) -0.004(6) -0.003(5)
C11 0.085(9) 0.039(7) 0.058(8) 0.004(6) -0.001(7) -0.014(6)
C12 0.050(7) 0.055(7) 0.044(6) 0.008(6) 0.007(6) 0.004(6)
C13 0.056(7) 0.035(6) 0.048(7) 0.001(5) -0.019(6) 0.005(5)
C14 0.102(10) 0.123(11) 0.058(8) 0.045(8) 0.038(8) 0.096(9)
C15 0.049(6) 0.053(6) 0.023(5) -0.016(5) -0.010(5) 0.015(5)
C16 0.047(7) 0.069(8) 0.048(7) 0.001(6) 0.005(6) 0.005(6)
C17 0.074(8) 0.037(7) 0.050(7) -0.001(5) 0.000(6) 0.005(6)
C18 0.038(6) 0.040(6) 0.066(7) 0.007(6) -0.020(6) -0.008(5)
C19 0.034(6) 0.058(7) 0.069(8) 0.017(6) 0.011(6) -0.017(5)
C20 0.066(7) 0.034(6) 0.033(6) -0.001(5) 0.007(6) 0.017(5)
C21 0.049(6) 0.034(6) 0.055(7) -0.011(5) 0.009(6) 0.000(5)
C22 0.029(6) 0.058(7) 0.043(6) -0.006(5) -0.001(5) 0.004(5)
C23 0.103(10) 0.071(8) 0.030(6) 0.020(6) -0.005(7) -0.020(8)
C24 0.050(7) 0.057(7) 0.042(6) -0.011(6) -0.014(6) -0.007(6)
C25 0.073(8) 0.082(8) 0.038(7) -0.004(6) 0.005(6) -0.031(7)
C26 0.027(5) 0.053(6) 0.047(6) -0.010(6) -0.003(5) 0.010(5)
C27 0.032(6) 0.032(6) 0.043(6) 0.011(5) -0.006(5) 0.001(5)
C28 0.042(6) 0.036(6) 0.029(5) 0.005(5) -0.010(5) 0.002(5)
C29 0.036(6) 0.039(6) 0.026(5) -0.001(5) 0.002(5) 0.004(5)
C30 0.035(6) 0.034(5) 0.031(6) 0.010(5) 0.008(5) 0.007(4)
C31 0.052(7) 0.081(8) 0.018(5) -0.009(5) -0.010(5) 0.021(6)
C32 0.033(5) 0.048(6) 0.037(6) 0.003(5) 0.000(5) -0.007(5)
C33 0.041(6) 0.037(6) 0.030(5) -0.006(5) -0.016(5) 0.004(5)
C34 0.069(8) 0.078(8) 0.051(7) 0.003(7) -0.018(6) 0.040(7)
C35 0.055(7) 0.048(6) 0.039(6) 0.009(5) -0.011(5) -0.028(5)
C36 0.048(6) 0.074(8) 0.024(6) -0.001(6) -0.009(5) 0.017(6)
C37 0.060(7) 0.037(6) 0.036(6) -0.006(5) -0.011(5) -0.003(5)
C38 0.032(6) 0.041(6) 0.039(6) 0.004(5) -0.003(5) 0.006(5)
C39 0.041(6) 0.046(6) 0.050(7) 0.006(5) -0.007(5) 0.021(5)
C40 0.029(5) 0.032(5) 0.049(6) -0.008(5) -0.003(5) 0.006(5)
C41 0.027(5) 0.035(5) 0.037(6) -0.009(5) 0.000(5) -0.004(5)
C42 0.031(6) 0.049(6) 0.041(6) 0.002(5) -0.010(5) 0.001(5)
C43 0.055(7) 0.029(5) 0.028(6) -0.004(5) 0.001(5) -0.003(5)
C44 0.026(5) 0.045(6) 0.041(6) 0.005(5) -0.011(5) 0.002(5)
C45 0.029(5) 0.050(6) 0.027(5) 0.000(5) -0.002(4) 0.001(5)
C46 0.033(6) 0.049(6) 0.039(6) -0.008(5) -0.004(5) -0.012(5)
C47 0.060(7) 0.031(6) 0.045(6) 0.003(5) 0.004(6) -0.002(5)
C48 0.045(7) 0.068(8) 0.063(8) -0.003(7) 0.004(6) 0.022(6)
C49 0.053(7) 0.038(6) 0.028(6) 0.008(5) -0.008(5) -0.009(5)
C50 0.036(6) 0.071(8) 0.069(8) -0.008(7) 0.008(6) 0.010(6)
C51 0.040(6) 0.041(6) 0.063(7) 0.003(6) -0.004(6) 0.016(5)
C52 0.039(6) 0.086(9) 0.040(7) 0.007(7) 0.017(5) -0.004(6)
C53 0.043(7) 0.057(7) 0.060(7) 0.015(6) 0.020(6) 0.002(6)
C54 0.058(7) 0.038(6) 0.070(8) -0.013(6) 0.007(6) 0.019(6)
CS1 0.173(19) 0.133(16) 0.19(2) 0.084(16) 0.077(16) -0.017(14)
CS2 0.069(8) 0.074(8) 0.055(8) 0.000(7) 0.007(7) 0.003(7)

loop_
_atom_type_symbol
_atom_type_description
_atom_type_scat_dispersion_real
_atom_type_scat_dispersion_imag
_atom_type_scat_source
C C 0.0033 0.0016 'International Tables Vol C Tables 4.2.6.8 and 6.1.1.4'
H H 0.0000 0.0000 'International Tables Vol C Tables 4.2.6.8 and 6.1.1.4'
N N 0.0061 0.0033 'International Tables Vol C Tables 4.2.6.8 and 6.1.1.4'
O O 0.0106 0.0060 'International Tables Vol C Tables 4.2.6.8 and 6.1.1.4'
K K 0.2009 0.2494 'International Tables Vol C Tables 4.2.6.8 and 6.1.1.4'
As As 0.0499 2.0058 'International Tables Vol C Tables 4.2.6.8 and 6.1.1.4'
Nb Nb -2.0727 0.6215 'International Tables Vol C Tables 4.2.6.8 and 6.1.1.4'

loop_
_geom_angle_atom_site_label_1
_geom_angle_atom_site_label_2
_geom_angle_atom_site_label_3
_geom_angle
_geom_angle_site_symmetry_1
_geom_angle_site_symmetry_3
_geom_angle_publ_flag
As7 Nb As3 136.01(4) . . ?
As7 Nb As2 146.50(4) . . ?
As3 Nb As2 55.60(4) . . ?
As7 Nb As4 137.80(4) . . ?
As3 Nb As4 85.45(4) . . ?
As2 Nb As4 55.61(3) . . ?
As7 Nb As8 55.63(4) . . ?
As3 Nb As8 148.06(5) . . ?
As2 Nb As8 136.65(4) . . ?
As4 Nb As8 85.42(4) . . ?
As7 Nb As1 55.66(3) . . ?
As3 Nb As1 84.61(4) . . ?
As2 Nb As1 136.82(4) . . ?
As4 Nb As1 145.57(4) . . ?
As8 Nb As1 85.84(4) . . ?
As7 Nb As6 86.26(4) . . ?
As3 Nb As6 136.80(4) . . ?
As2 Nb As6 84.69(4) . . ?
As4 Nb As6 55.57(3) . . ?
As8 Nb As6 55.30(3) . . ?
As1 Nb As6 137.87(4) . . ?
As7 Nb As5 84.24(4) . . ?
As3 Nb As5 55.35(3) . . ?
As2 Nb As5 85.72(4) . . ?
As4 Nb As5 137.33(4) . . ?
As8 Nb As5 136.60(4) . . ?
As1 Nb As5 55.27(4) . . ?
As6 Nb As5 146.44(4) . . ?
As5 As1 As7 92.01(5) . . ?
As5 As1 Nb 62.42(3) . . ?
As7 As1 Nb 61.75(3) . . ?
As3 As2 As4 93.26(5) . . ?
As3 As2 Nb 62.02(4) . . ?
As4 As2 Nb 62.25(4) . . ?
As5 As3 As2 94.25(5) . . ?
As5 As3 Nb 62.76(4) . . ?
As2 As3 Nb 62.38(4) . . ?
As2 As4 As6 92.55(5) . . ?
As2 As4 Nb 62.13(4) . . ?
As6 As4 Nb 62.38(3) . . ?
As3 As5 As1 92.68(5) . . ?
As3 As5 Nb 61.89(4) . . ?
As1 As5 Nb 62.31(4) . . ?
As8 As6 As4 93.47(5) . . ?
As8 As6 Nb 62.24(4) . . ?
As4 As6 Nb 62.05(3) . . ?
As8 As7 As1 94.12(5) . . ?
As8 As7 Nb 62.52(4) . . ?
As1 As7 Nb 62.60(4) . . ?
As6 As8 As7 94.42(5) . . ?
As6 As8 Nb 62.47(4) . . ?
As7 As8 Nb 61.85(3) . . ?
O2 K1 O5 145.6(2) . . ?
O2 K1 O3 60.9(2) . . ?
O5 K1 O3 99.8(2) . . ?
O2 K1 O4 110.1(2) . . ?
O5 K1 O4 99.53(19) . . ?
O3 K1 O4 96.1(2) . . ?
O2 K1 O6 103.0(2) . . ?
O5 K1 O6 59.13(19) . . ?
O3 K1 O6 118.5(2) . . ?
O4 K1 O6 140.76(18) . . ?
O2 K1 O1 94.00(19) . . ?
O5 K1 O1 116.39(18) . . ?
O3 K1 O1 138.45(18) . . ?
O4 K1 O1 59.85(18) . . ?
O6 K1 O1 98.17(18) . . ?
O2 K1 N1 119.0(2) . . ?
O5 K1 N1 61.5(2) . . ?
O3 K1 N1 60.8(2) . . ?
O4 K1 N1 60.7(2) . . ?
O6 K1 N1 119.3(2) . . ?
O1 K1 N1 118.7(2) . . ?
O2 K1 N2 61.06(19) . . ?
O5 K1 N2 118.7(2) . . ?
O3 K1 N2 119.4(2) . . ?
O4 K1 N2 118.9(2) . . ?
O6 K1 N2 61.08(19) . . ?
O1 K1 N2 60.81(19) . . ?
N1 K1 N2 179.5(2) . . ?
O9 K2 O10 121.46(18) . . ?
O9 K2 O11 97.01(17) . . ?
O10 K2 O11 60.76(17) . . ?
O9 K2 O7 102.35(17) . . ?
O10 K2 O7 129.37(17) . . ?
O11 K2 O7 92.05(17) . . ?
O9 K2 O12 59.37(17) . . ?
O10 K2 O12 98.64(18) . . ?
O11 K2 O12 136.39(18) . . ?
O7 K2 O12 126.69(18) . . ?
O9 K2 O8 142.14(18) . . ?
O10 K2 O8 92.78(17) . . ?
O11 K2 O8 115.03(18) . . ?
O7 K2 O8 59.06(17) . . ?
O12 K2 O8 103.16(18) . . ?
O9 K2 N4 119.7(2) . . ?
O10 K2 N4 62.0(2) . . ?
O11 K2 N4 122.1(2) . . ?
O7 K2 N4 118.21(19) . . ?
O12 K2 N4 60.77(19) . . ?
O8 K2 N4 59.96(19) . . ?
O9 K2 N3 60.36(17) . . ?
O10 K2 N3 120.12(18) . . ?
O11 K2 N3 59.86(17) . . ?
O7 K2 N3 59.92(17) . . ?
O12 K2 N3 118.96(18) . . ?
O8 K2 N3 118.41(19) . . ?
N4 K2 N3 177.7(2) . . ?
O15 K3 O18 120.45(19) . . ?
O15 K3 O13 60.34(17) . . ?
O18 K3 O13 94.04(17) . . ?
O15 K3 O17 136.68(19) . . ?
O18 K3 O17 97.44(17) . . ?
O13 K3 O17 99.74(17) . . ?
O15 K3 O14 97.44(17) . . ?
O18 K3 O14 137.22(17) . . ?
O13 K3 O14 123.64(18) . . ?
O17 K3 O14 59.96(16) . . ?
O15 K3 O16 95.77(19) . . ?
O18 K3 O16 61.01(17) . . ?
O13 K3 O16 131.95(18) . . ?
O17 K3 O16 122.33(18) . . ?
O14 K3 O16 98.77(18) . . ?
O15 K3 N5 59.34(18) . . ?
O18 K3 N5 120.4(2) . . ?
O13 K3 N5 119.44(19) . . ?
O17 K3 N5 120.28(19) . . ?
O14 K3 N5 60.96(18) . . ?
O16 K3 N5 60.02(19) . . ?
O15 K3 N6 120.90(18) . . ?
O18 K3 N6 58.57(17) . . ?
O13 K3 N6 60.90(17) . . ?
O17 K3 N6 60.31(17) . . ?
O14 K3 N6 119.74(18) . . ?
O16 K3 N6 119.02(19) . . ?
N5 K3 N6 179.0(2) . . ?
C7 N1 C5 110.8(8) . . ?
C7 N1 C8 108.9(8) . . ?
C5 N1 C8 108.2(8) . . ?
C7 N1 K1 109.2(6) . . ?
C5 N1 K1 109.0(6) . . ?
C8 N1 K1 110.8(6) . . ?
C16 N2 C10 111.9(7) . . ?
C16 N2 C6 109.4(7) . . ?
C10 N2 C6 111.0(7) . . ?
C16 N2 K1 107.8(5) . . ?
C10 N2 K1 108.5(5) . . ?
C6 N2 K1 108.0(5) . . ?
C29 N3 C28 112.3(7) . . ?
C29 N3 C33 110.4(6) . . ?
C28 N3 C33 109.1(6) . . ?
C29 N3 K2 107.4(4) . . ?
C28 N3 K2 108.9(5) . . ?
C33 N3 K2 108.7(5) . . ?
C31 N4 C23 109.9(8) . . ?
C31 N4 C36 109.4(7) . . ?
C23 N4 C36 110.5(8) . . ?
C31 N4 K2 111.7(5) . . ?
C23 N4 K2 109.0(5) . . ?
C36 N4 K2 106.4(5) . . ?
C48 N5 C54 110.8(8) . . ?
C48 N5 C51 110.1(7) . . ?
C54 N5 C51 109.6(7) . . ?
C48 N5 K3 108.6(5) . . ?
C54 N5 K3 110.1(5) . . ?
C51 N5 K3 107.5(5) . . ?
C44 N6 C38 110.1(6) . . ?
C44 N6 C40 111.4(7) . . ?
C38 N6 C40 109.6(6) . . ?
C44 N6 K3 106.4(5) . . ?
C38 N6 K3 111.0(5) . . ?
C40 N6 K3 108.2(4) . . ?
C18 O1 C13 111.3(7) . . ?
C18 O1 K1 116.3(5) . . ?
C13 O1 K1 112.4(5) . . ?
C12 O2 C14 110.5(7) . . ?
C12 O2 K1 115.3(5) . . ?
C14 O2 K1 114.1(6) . . ?
C2 O3 C1 109.9(9) . . ?
C2 O3 K1 110.8(6) . . ?
C1 O3 K1 116.6(5) . . ?
C15 O4 C4 110.7(7) . . ?
C15 O4 K1 116.2(5) . . ?
C4 O4 K1 117.3(5) . . ?
C11 O5 C3 111.3(8) . . ?
C11 O5 K1 117.9(5) . . ?
C3 O5 K1 116.5(6) . . ?
C9 O6 C17 111.8(7) . . ?
C9 O6 K1 115.9(5) . . ?
C17 O6 K1 114.3(5) . . ?
C30 O7 C22 110.9(6) . . ?
C30 O7 K2 118.7(5) . . ?
C22 O7 K2 115.7(5) . . ?
C34 O8 C26 110.7(7) . . ?
C34 O8 K2 112.8(5) . . ?
C26 O8 K2 114.6(4) . . ?
C35 O9 C32 110.6(6) . . ?
C35 O9 K2 118.6(5) . . ?
C32 O9 K2 118.0(5) . . ?
C24 O10 C21 112.8(7) . . ?
C24 O10 K2 115.4(5) . . ?
C21 O10 K2 110.5(5) . . ?
C27 O11 C20 112.0(6) . . ?
C27 O11 K2 115.4(4) . . ?
C20 O11 K2 114.4(5) . . ?
C19 O12 C25 111.3(7) . . ?
C19 O12 K2 110.5(5) . . ?
C25 O12 K2 116.2(5) . . ?
C45 O13 C42 110.2(6) . . ?
C45 O13 K3 109.7(5) . . ?
C42 O13 K3 116.7(5) . . ?
C49 O14 C39 110.1(6) . . ?
C49 O14 K3 113.5(4) . . ?
C39 O14 K3 115.8(5) . . ?
C46 O15 C37 112.5(7) . . ?
C46 O15 K3 118.6(5) . . ?
C37 O15 K3 121.2(5) . . ?
C50 O16 C52 111.2(7) . . ?
C50 O16 K3 116.2(5) . . ?
C52 O16 K3 108.2(5) . . ?
C43 O17 C41 110.6(6) . . ?
C43 O17 K3 116.2(4) . . ?
C41 O17 K3 117.6(4) . . ?
C53 O18 C47 112.4(7) . . ?
C53 O18 K3 115.4(5) . . ?
C47 O18 K3 120.4(5) . . ?
O3 C1 C5 110.9(9) . . ?
C14 C2 O3 112.7(11) . . ?
O5 C3 C7 110.5(9) . . ?
O4 C4 C8 109.6(8) . . ?
C1 C5 N1 114.1(9) . . ?
N2 C6 C9 114.5(7) . . ?
N1 C7 C3 112.9(9) . . ?
N1 C8 C4 113.5(8) . . ?
O6 C9 C6 111.6(8) . . ?
N2 C10 C12 114.7(8) . . ?
O5 C11 C17 109.9(8) . . ?
O2 C12 C10 109.8(8) . . ?
O1 C13 C15 111.6(7) . . ?
C2 C14 O2 112.7(9) . . ?
O4 C15 C13 109.5(7) . . ?
N2 C16 C18 114.4(8) . . ?
O6 C17 C11 110.3(8) . . ?
O1 C18 C16 110.3(7) . . ?
O12 C19 C35 109.1(8) . . ?
O11 C20 C21 106.4(7) . . ?
O10 C21 C20 110.3(7) . . ?
O7 C22 C26 108.4(7) . . ?
N4 C23 C25 114.9(8) . . ?
O10 C24 C36 109.1(7) . . ?
O12 C25 C23 109.6(9) . . ?
O8 C26 C22 109.7(7) . . ?
O11 C27 C28 107.9(6) . . ?
N3 C28 C27 113.6(7) . . ?
N3 C29 C30 114.3(7) . . ?
O7 C30 C29 108.9(7) . . ?
N4 C31 C34 113.9(8) . . ?
O9 C32 C33 108.8(7) . . ?
N3 C33 C32 115.2(7) . . ?
O8 C34 C31 108.4(8) . . ?
O9 C35 C19 107.2(7) . . ?
N4 C36 C24 114.5(8) . . ?
O15 C37 C54 108.6(8) . . ?
N6 C38 C47 113.2(7) . . ?
O14 C39 C51 108.2(7) . . ?
N6 C40 C41 114.6(7) . . ?
O17 C41 C40 108.0(7) . . ?
O13 C42 C44 108.9(7) . . ?
O17 C43 C49 108.3(7) . . ?
N6 C44 C42 114.5(7) . . ?
O13 C45 C46 109.3(7) . . ?
O15 C46 C45 109.3(7) . . ?
O18 C47 C38 108.6(7) . . ?
N5 C48 C50 112.8(8) . . ?
O14 C49 C43 110.0(7) . . ?
O16 C50 C48 109.5(8) . . ?
N5 C51 C39 114.1(7) . . ?
O16 C52 C53 109.2(8) . . ?
O18 C53 C52 110.4(8) . . ?
N5 C54 C37 113.0(8) . . ?
NS2 CS1 CS2 88.2(12) . . ?
NS1 CS2 CS1 100.5(7) . . ?

loop_
_geom_bond_atom_site_label_1
_geom_bond_atom_site_label_2
_geom_bond_distance
_geom_bond_site_symmetry_2
_geom_bond_publ_flag
Nb As7 2.6136(12) . ?
Nb As3 2.6157(12) . ?
Nb As2 2.6242(12) . ?
Nb As4 2.6271(12) . ?
Nb As8 2.6297(13) . ?
Nb As1 2.6342(12) . ?
Nb As6 2.6353(12) . ?
Nb As5 2.6367(12) . ?
As1 As5 2.4449(15) . ?
As1 As7 2.4499(13) . ?
As2 As3 2.4438(15) . ?
As2 As4 2.4496(14) . ?
As3 As5 2.4395(14) . ?
As4 As6 2.4531(13) . ?
As6 As8 2.4431(14) . ?
As7 As8 2.4466(15) . ?
K1 O2 2.793(6) . ?
K1 O5 2.795(6) . ?
K1 O3 2.833(6) . ?
K1 O4 2.848(6) . ?
K1 O6 2.853(6) . ?
K1 O1 2.865(6) . ?
K1 N1 2.943(8) . ?
K1 N2 2.985(7) . ?
K2 O9 2.796(6) . ?
K2 O10 2.808(6) . ?
K2 O11 2.818(6) . ?
K2 O7 2.834(6) . ?
K2 O12 2.851(6) . ?
K2 O8 2.891(6) . ?
K2 N4 2.974(7) . ?
K2 N3 3.035(7) . ?
K3 O15 2.754(6) . ?
K3 O18 2.793(6) . ?
K3 O13 2.805(6) . ?
K3 O17 2.815(5) . ?
K3 O14 2.822(5) . ?
K3 O16 2.840(6) . ?
K3 N5 3.029(7) . ?
K3 N6 3.040(7) . ?
N1 C7 1.456(12) . ?
N1 C5 1.465(12) . ?
N1 C8 1.470(11) . ?
N2 C16 1.462(10) . ?
N2 C10 1.469(10) . ?
N2 C6 1.470(10) . ?
N3 C29 1.444(10) . ?
N3 C28 1.464(9) . ?
N3 C33 1.473(10) . ?
N4 C31 1.457(10) . ?
N4 C23 1.467(11) . ?
N4 C36 1.487(11) . ?
N5 C48 1.466(11) . ?
N5 C54 1.472(10) . ?
N5 C51 1.477(10) . ?
N6 C44 1.460(9) . ?
N6 C38 1.462(10) . ?
N6 C40 1.473(9) . ?
NS1 CS2 1.466(10) . ?
NS2 CS1 1.181(13) . ?
O1 C18 1.401(10) . ?
O1 C13 1.425(10) . ?
O2 C12 1.414(10) . ?
O2 C14 1.445(12) . ?
O3 C2 1.410(12) . ?
O3 C1 1.423(11) . ?
O4 C15 1.415(9) . ?
O4 C4 1.422(11) . ?
O5 C11 1.413(11) . ?
O5 C3 1.431(12) . ?
O6 C9 1.397(10) . ?
O6 C17 1.428(10) . ?
O7 C30 1.420(9) . ?
O7 C22 1.425(9) . ?
O8 C34 1.417(10) . ?
O8 C26 1.425(9) . ?
O9 C35 1.424(9) . ?
O9 C32 1.430(9) . ?
O10 C24 1.409(9) . ?
O10 C21 1.414(10) . ?
O11 C27 1.429(9) . ?
O11 C20 1.436(9) . ?
O12 C19 1.419(10) . ?
O12 C25 1.420(10) . ?
O13 C45 1.422(9) . ?
O13 C42 1.431(9) . ?
O14 C49 1.430(9) . ?
O14 C39 1.436(9) . ?
O15 C46 1.400(9) . ?
O15 C37 1.406(9) . ?
O16 C50 1.428(10) . ?
O16 C52 1.444(10) . ?
O17 C43 1.428(9) . ?
O17 C41 1.431(9) . ?
O18 C53 1.407(10) . ?
O18 C47 1.411(9) . ?
C1 C5 1.459(13) . ?
C2 C14 1.390(14) . ?
C3 C7 1.501(14) . ?
C4 C8 1.509(12) . ?
C6 C9 1.485(12) . ?
C10 C12 1.475(11) . ?
C11 C17 1.458(13) . ?
C13 C15 1.479(12) . ?
C16 C18 1.496(12) . ?
C19 C35 1.490(12) . ?
C20 C21 1.484(11) . ?
C22 C26 1.491(11) . ?
C23 C25 1.484(13) . ?
C24 C36 1.494(12) . ?
C27 C28 1.487(11) . ?
C29 C30 1.500(11) . ?
C31 C34 1.506(12) . ?
C32 C33 1.497(11) . ?
C37 C54 1.513(12) . ?
C38 C47 1.495(11) . ?
C39 C51 1.506(11) . ?
C40 C41 1.506(11) . ?
C42 C44 1.494(11) . ?
C43 C49 1.482(11) . ?
C45 C46 1.484(11) . ?
C48 C50 1.483(12) . ?
C52 C53 1.464(12) . ?
CS1 CS2 1.82(2) . ?
